data_7158142
loop_
_publ_author_name
'Zhan, Shao-Cong'
'Fang, Ren-Jie'
'Sun, Jing'
'Yan, Chao-Guo'

_publ_section_title
;
 Diastereoselective synthesis of spiro[carbazole-3,5'-pyrimidines] and
 spiro[carbazole-3,1'-cyclohexanes] <i>via</i> four-component reaction.
;
_journal_issue 28
_journal_name_full 'Organic &amp; biomolecular chemistry'
_journal_page_first 6322
_journal_page_last 6327
_journal_paper_doi 10.1039/d1ob01113h
_journal_volume 19
_journal_year 2021
_chemical_formula_moiety 'C34 H27 Cl2 N O4'
_chemical_formula_sum 'C34 H27 Cl2 N O4'
_chemical_formula_weight 584.46
_space_group_crystal_system triclinic
_space_group_IT_number 2
_space_group_name_Hall '-P 1'
_space_group_name_H-M_alt 'P -1'
_atom_sites_solution_hydrogens geom
_audit_creation_method SHELXL-2014/7
_audit_update_record
;
2021-04-20 deposited with the CCDC.	2021-06-22 downloaded from the CCDC.
;
_cell_angle_alpha 68.256(3)
_cell_angle_beta 87.382(3)
_cell_angle_gamma 86.599(3)
_cell_formula_units_Z 2
_cell_length_a 10.7954(11)
_cell_length_b 11.0062(10)
_cell_length_c 13.5566(12)
_cell_measurement_reflns_used 6586
_cell_measurement_temperature 296(2)
_cell_measurement_theta_max 24.97
_cell_measurement_theta_min 2.46
_cell_volume 1493.0(2)
_computing_cell_refinement 'Bruker SAINT'
_computing_data_collection 'Bruker APEX2'
_computing_data_reduction 'Bruker SAINT'
_computing_molecular_graphics 'Bruker SHELXTL'
_computing_publication_material 'Bruker SHELXTL'
_computing_structure_refinement 'SHELXL-2014/7 (Sheldrick, 2014)'
_computing_structure_solution 'SHELXS-97 (Sheldrick 2008)'
_diffrn_ambient_temperature 296(2)
_diffrn_measured_fraction_theta_full 0.998
_diffrn_measured_fraction_theta_max 0.998
_diffrn_measurement_device_type 'Bruker APEX-II CCD'
_diffrn_measurement_method '\f and \w scans'
_diffrn_radiation_type MoK\a
_diffrn_radiation_wavelength 0.71073
_diffrn_reflns_av_R_equivalents 0.0432
_diffrn_reflns_av_unetI/netI 0.0534
_diffrn_reflns_Laue_measured_fraction_full 0.998
_diffrn_reflns_Laue_measured_fraction_max 0.998
_diffrn_reflns_limit_h_max 13
_diffrn_reflns_limit_h_min -13
_diffrn_reflns_limit_k_max 13
_diffrn_reflns_limit_k_min -13
_diffrn_reflns_limit_l_max 16
_diffrn_reflns_limit_l_min -16
_diffrn_reflns_number 21316
_diffrn_reflns_point_group_measured_fraction_full 0.998
_diffrn_reflns_point_group_measured_fraction_max 0.998
_diffrn_reflns_theta_full 25.242
_diffrn_reflns_theta_max 25.996
_diffrn_reflns_theta_min 2.053
_exptl_absorpt_coefficient_mu 0.256
_exptl_absorpt_correction_T_max 0.7456
_exptl_absorpt_correction_T_min 0.6956
_exptl_absorpt_correction_type multi-scan
_exptl_absorpt_process_details sadabs
_exptl_crystal_colour colorless
_exptl_crystal_density_diffrn 1.300
_exptl_crystal_description block
_exptl_crystal_F_000 608
_exptl_crystal_size_max 0.280
_exptl_crystal_size_mid 0.220
_exptl_crystal_size_min 0.180
_refine_diff_density_max 1.021
_refine_diff_density_min -0.567
_refine_diff_density_rms 0.062
_refine_ls_extinction_method none
_refine_ls_goodness_of_fit_ref 1.034
_refine_ls_hydrogen_treatment constr
_refine_ls_matrix_type full
_refine_ls_number_parameters 373
_refine_ls_number_reflns 5862
_refine_ls_number_restraints 0
_refine_ls_restrained_S_all 1.034
_refine_ls_R_factor_all 0.1288
_refine_ls_R_factor_gt 0.0788
_refine_ls_shift/su_max 0.000
_refine_ls_shift/su_mean 0.000
_refine_ls_structure_factor_coef Fsqd
_refine_ls_weighting_details 'w=1/[\s^2^(Fo^2^)+(0.1020P)^2^+2.0422P] where P=(Fo^2^+2Fc^2^)/3'
_refine_ls_weighting_scheme calc
_refine_ls_wR_factor_gt 0.2039
_refine_ls_wR_factor_ref 0.2348
_reflns_Friedel_coverage 0.000
_reflns_number_gt 3662
_reflns_number_total 5862
_reflns_threshold_expression 'I > 2\s(I)'
_cod_data_source_file d1ob01113h2.cif
_cod_data_source_block 5g
_cod_depositor_comments 'Adding full bibliography for 7158139--7158148.cif.'
_cod_database_code 7158142
_shelx_shelxl_version_number 2014/7
_shelx_space_group_comment
; 
The symmetry employed for this shelxl refinement is uniquely defined 
by the following loop, which should always be used as a source of 
symmetry information in preference to the above space-group names. 
They are only intended as comments. 
;
_shelx_estimated_absorpt_t_min 0.932
_shelx_estimated_absorpt_t_max 0.955

loop_
_space_group_symop_operation_xyz
'x, y, z'
'-x, -y, -z'

loop_
_atom_site_label
_atom_site_type_symbol
_atom_site_fract_x
_atom_site_fract_y
_atom_site_fract_z
_atom_site_U_iso_or_equiv
_atom_site_adp_type
_atom_site_occupancy
_atom_site_site_symmetry_order
_atom_site_calc_flag
_atom_site_refinement_flags_posn
_atom_site_refinement_flags_adp
_atom_site_refinement_flags_occupancy
_atom_site_disorder_assembly
_atom_site_disorder_group
C1 C 0.3231(3) 0.6085(4) -0.2331(3) 0.0393(9) Uani 1 1 d . . . . .
C2 C 0.3633(4) 0.6451(5) -0.3386(3) 0.0538(11) Uani 1 1 d . . . . .
H2 H 0.3406 0.7264 -0.3890 0.065 Uiso 1 1 calc R U . . .
C3 C 0.4379(4) 0.5562(5) -0.3652(4) 0.0631(13) Uani 1 1 d . . . . .
H3 H 0.4661 0.5779 -0.4352 0.076 Uiso 1 1 calc R U . . .
C4 C 0.4725(4) 0.4345(5) -0.2903(4) 0.0603(12) Uani 1 1 d . . . . .
H4 H 0.5230 0.3768 -0.3116 0.072 Uiso 1 1 calc R U . . .
C5 C 0.4338(4) 0.3972(4) -0.1855(3) 0.0499(10) Uani 1 1 d . . . . .
H5 H 0.4579 0.3158 -0.1359 0.060 Uiso 1 1 calc R U . . .
C6 C 0.3566(3) 0.4864(3) -0.1558(3) 0.0374(8) Uani 1 1 d . . . . .
C7 C 0.2948(3) 0.4819(3) -0.0574(3) 0.0340(8) Uani 1 1 d . . . . .
C8 C 0.2287(3) 0.6044(3) -0.0805(3) 0.0328(8) Uani 1 1 d . . . . .
C9 C 0.1557(3) 0.6328(3) -0.0030(3) 0.0325(8) Uani 1 1 d . . . . .
C10 C 0.0860(3) 0.7620(4) -0.0275(3) 0.0409(9) Uani 1 1 d . . . . .
C11 C 0.0726(5) 0.9846(4) -0.1421(4) 0.0806(17) Uani 1 1 d . . . . .
H11A H -0.0012 0.9881 -0.1814 0.097 Uiso 1 1 calc R U . . .
H11B H 0.0475 1.0025 -0.0790 0.097 Uiso 1 1 calc R U . . .
C12 C 0.1528(8) 1.0780(6) -0.2043(8) 0.170(5) Uani 1 1 d . . . . .
H12A H 0.2158 1.0886 -0.1608 0.256 Uiso 1 1 calc R U . . .
H12B H 0.1073 1.1599 -0.2370 0.256 Uiso 1 1 calc R U . . .
H12C H 0.1909 1.0504 -0.2584 0.256 Uiso 1 1 calc R U . . .
C13 C 0.2852(3) 0.3856(3) 0.0438(3) 0.0327(8) Uani 1 1 d . . . . .
C14 C 0.3528(3) 0.2560(3) 0.0697(3) 0.0381(8) Uani 1 1 d . . . . .
C15 C 0.2924(4) 0.1470(4) 0.0779(3) 0.0490(10) Uani 1 1 d . . . . .
H15 H 0.2085 0.1526 0.0633 0.059 Uiso 1 1 calc R U . . .
C16 C 0.3592(4) 0.0269(4) 0.1087(4) 0.0587(12) Uani 1 1 d . . . . .
C17 C 0.4824(5) 0.0158(5) 0.1295(4) 0.0724(14) Uani 1 1 d . . . . .
H17 H 0.5243 -0.0657 0.1524 0.087 Uiso 1 1 calc R U . . .
C18 C 0.5447(5) 0.1278(5) 0.1160(5) 0.0818(17) Uani 1 1 d . . . . .
H18 H 0.6298 0.1227 0.1259 0.098 Uiso 1 1 calc R U . . .
C19 C 0.4797(4) 0.2463(5) 0.0879(4) 0.0667(13) Uani 1 1 d . . . . .
H19 H 0.5208 0.3210 0.0809 0.080 Uiso 1 1 calc R U . . .
C20 C 0.0317(4) 0.1895(4) 0.3411(3) 0.0603(12) Uani 1 1 d . . . . .
C21 C 0.1108(5) 0.1832(6) 0.4329(4) 0.0801(16) Uani 1 1 d . . . . .
H21A H 0.0846 0.1124 0.4967 0.096 Uiso 1 1 calc R U . . .
H21B H 0.0984 0.2644 0.4454 0.096 Uiso 1 1 calc R U . . .
C22 C 0.2483(4) 0.1613(5) 0.4100(3) 0.0656(13) Uani 1 1 d . . . . .
C23 C 0.2743(8) 0.0271(7) 0.4043(6) 0.136(3) Uani 1 1 d . . . . .
H23A H 0.2233 0.0177 0.3516 0.205 Uiso 1 1 calc R U . . .
H23B H 0.2560 -0.0392 0.4722 0.205 Uiso 1 1 calc R U . . .
H23C H 0.3602 0.0177 0.3854 0.205 Uiso 1 1 calc R U . . .
C24 C 0.3223(7) 0.1772(10) 0.4970(5) 0.159(4) Uani 1 1 d . . . . .
H24A H 0.4094 0.1678 0.4823 0.239 Uiso 1 1 calc R U . . .
H24B H 0.3005 0.1114 0.5642 0.239 Uiso 1 1 calc R U . . .
H24C H 0.3036 0.2624 0.4995 0.239 Uiso 1 1 calc R U . . .
C25 C 0.2780(4) 0.2674(4) 0.3034(3) 0.0519(10) Uani 1 1 d . . . . .
H25 H 0.3563 0.3019 0.2910 0.062 Uiso 1 1 calc R U . . .
C26 C 0.1964(3) 0.3111(3) 0.2290(3) 0.0373(8) Uani 1 1 d . . . . .
C27 C 0.2117(3) 0.4128(3) 0.1208(3) 0.0339(8) Uani 1 1 d . . . . .
C28 C 0.1496(3) 0.5367(3) 0.0987(3) 0.0318(8) Uani 1 1 d . . . . .
C29 C 0.0871(3) 0.5619(3) 0.1911(3) 0.0340(8) Uani 1 1 d . . . . .
C30 C -0.0378(4) 0.5452(4) 0.2158(3) 0.0460(9) Uani 1 1 d . . . . .
H30 H -0.0878 0.5219 0.1722 0.055 Uiso 1 1 calc R U . . .
C31 C -0.0886(4) 0.5629(4) 0.3046(3) 0.0544(11) Uani 1 1 d . . . . .
H31 H -0.1724 0.5495 0.3215 0.065 Uiso 1 1 calc R U . . .
C32 C -0.0171(4) 0.6000(4) 0.3684(3) 0.0551(11) Uani 1 1 d . . . . .
H32 H -0.0518 0.6130 0.4280 0.066 Uiso 1 1 calc R U . . .
C33 C 0.1059(4) 0.6177(4) 0.3431(3) 0.0540(11) Uani 1 1 d . . . . .
C34 C 0.1600(4) 0.5979(4) 0.2554(3) 0.0453(9) Uani 1 1 d . . . . .
H34 H 0.2444 0.6087 0.2402 0.054 Uiso 1 1 calc R U . . .
Cl1 Cl 0.28062(15) -0.11203(13) 0.12550(17) 0.1056(6) Uani 1 1 d . . . . .
Cl2 Cl 0.19772(17) 0.6628(2) 0.42459(13) 0.1135(7) Uani 1 1 d . . . . .
N1 N 0.2472(3) 0.6781(3) -0.1863(2) 0.0391(7) Uani 1 1 d . . . . .
H1 H 0.2161 0.7560 -0.2184 0.047 Uiso 1 1 calc R U . . .
O1 O -0.0028(3) 0.7809(3) 0.0212(3) 0.0804(11) Uani 1 1 d . . . . .
O2 O 0.1334(3) 0.8551(2) -0.1115(2) 0.0543(8) Uani 1 1 d . . . . .
O3 O -0.0684(3) 0.1467(3) 0.3488(3) 0.0765(10) Uani 1 1 d . . . . .
O4 O 0.0770(2) 0.2608(2) 0.24238(19) 0.0439(6) Uani 1 1 d . . . . .

loop_
_atom_site_aniso_label
_atom_site_aniso_U_11
_atom_site_aniso_U_22
_atom_site_aniso_U_33
_atom_site_aniso_U_23
_atom_site_aniso_U_13
_atom_site_aniso_U_12
C1 0.0320(19) 0.046(2) 0.042(2) -0.0177(18) 0.0011(15) -0.0015(16)
C2 0.053(3) 0.067(3) 0.036(2) -0.014(2) 0.0042(18) -0.001(2)
C3 0.056(3) 0.091(4) 0.047(3) -0.032(3) 0.016(2) -0.010(3)
C4 0.055(3) 0.076(3) 0.062(3) -0.042(3) 0.011(2) 0.004(2)
C5 0.046(2) 0.053(2) 0.055(3) -0.026(2) 0.0034(19) 0.0048(19)
C6 0.0317(19) 0.042(2) 0.043(2) -0.0199(17) 0.0008(15) -0.0021(16)
C7 0.0324(19) 0.0327(18) 0.040(2) -0.0164(16) -0.0001(15) -0.0014(15)
C8 0.0319(18) 0.0295(17) 0.0367(19) -0.0115(15) -0.0026(14) -0.0017(14)
C9 0.0313(18) 0.0307(17) 0.0367(19) -0.0139(15) -0.0041(14) 0.0007(14)
C10 0.039(2) 0.039(2) 0.041(2) -0.0116(17) -0.0002(16) 0.0055(16)
C11 0.088(4) 0.039(2) 0.090(4) -0.002(2) 0.018(3) 0.026(3)
C12 0.147(7) 0.041(3) 0.246(11) 0.025(5) 0.065(7) 0.026(4)
C13 0.0323(19) 0.0267(17) 0.0395(19) -0.0123(15) -0.0049(15) -0.0005(14)
C14 0.039(2) 0.0327(18) 0.041(2) -0.0141(16) -0.0011(16) 0.0064(16)
C15 0.041(2) 0.039(2) 0.068(3) -0.021(2) 0.0041(19) -0.0020(17)
C16 0.060(3) 0.039(2) 0.079(3) -0.024(2) 0.012(2) -0.006(2)
C17 0.062(3) 0.045(3) 0.100(4) -0.017(3) -0.017(3) 0.020(2)
C18 0.049(3) 0.063(3) 0.138(5) -0.044(3) -0.022(3) 0.013(2)
C19 0.048(3) 0.051(3) 0.108(4) -0.038(3) -0.020(3) 0.009(2)
C20 0.056(3) 0.057(3) 0.048(3) 0.003(2) -0.002(2) -0.005(2)
C21 0.084(4) 0.094(4) 0.048(3) -0.007(3) 0.007(2) -0.015(3)
C22 0.060(3) 0.068(3) 0.046(3) 0.006(2) -0.011(2) -0.001(2)
C23 0.159(7) 0.080(5) 0.111(6) 0.025(4) 0.012(5) 0.035(5)
C24 0.131(6) 0.238(10) 0.056(4) 0.019(5) -0.033(4) -0.066(7)
C25 0.047(2) 0.052(2) 0.045(2) -0.0046(19) -0.0032(19) -0.0014(19)
C26 0.039(2) 0.0311(18) 0.039(2) -0.0111(16) 0.0023(16) 0.0009(15)
C27 0.0335(19) 0.0285(17) 0.0374(19) -0.0096(15) -0.0023(15) -0.0002(14)
C28 0.0314(18) 0.0305(17) 0.0334(19) -0.0113(15) -0.0015(14) -0.0022(14)
C29 0.040(2) 0.0271(17) 0.0331(18) -0.0089(15) -0.0004(15) 0.0015(15)
C30 0.042(2) 0.053(2) 0.048(2) -0.0247(19) 0.0040(17) -0.0065(18)
C31 0.046(2) 0.058(3) 0.059(3) -0.024(2) 0.013(2) -0.001(2)
C32 0.071(3) 0.052(2) 0.042(2) -0.018(2) 0.010(2) 0.002(2)
C33 0.065(3) 0.057(3) 0.047(2) -0.027(2) -0.005(2) -0.009(2)
C34 0.044(2) 0.050(2) 0.045(2) -0.0204(19) 0.0000(17) -0.0083(18)
Cl1 0.0947(11) 0.0450(7) 0.1788(17) -0.0417(9) -0.0057(11) -0.0111(7)
Cl2 0.1173(13) 0.1794(18) 0.0814(10) -0.0854(12) 0.0025(9) -0.0540(12)
N1 0.0441(18) 0.0334(16) 0.0341(17) -0.0067(13) 0.0010(13) 0.0030(13)
O1 0.080(2) 0.0559(19) 0.075(2) 0.0021(16) 0.0289(18) 0.0332(17)
O2 0.0588(18) 0.0282(13) 0.0629(18) -0.0050(13) 0.0116(14) 0.0104(12)
O3 0.052(2) 0.085(2) 0.064(2) 0.0092(17) 0.0001(15) -0.0250(18)
O4 0.0428(15) 0.0416(14) 0.0397(15) -0.0052(12) -0.0007(11) -0.0087(12)

loop_
_atom_type_symbol
_atom_type_description
_atom_type_scat_dispersion_real
_atom_type_scat_dispersion_imag
_atom_type_scat_source
C C 0.0033 0.0016 'International Tables Vol C Tables 4.2.6.8 and 6.1.1.4'
H H 0.0000 0.0000 'International Tables Vol C Tables 4.2.6.8 and 6.1.1.4'
N N 0.0061 0.0033 'International Tables Vol C Tables 4.2.6.8 and 6.1.1.4'
O O 0.0106 0.0060 'International Tables Vol C Tables 4.2.6.8 and 6.1.1.4'
Cl Cl 0.1484 0.1585 'International Tables Vol C Tables 4.2.6.8 and 6.1.1.4'

loop_
_geom_angle_atom_site_label_1
_geom_angle_atom_site_label_2
_geom_angle_atom_site_label_3
_geom_angle
_geom_angle_site_symmetry_1
_geom_angle_site_symmetry_3
_geom_angle_publ_flag
N1 C1 C2 128.8(4) . . ?
N1 C1 C6 108.9(3) . . ?
C2 C1 C6 122.3(3) . . ?
C3 C2 C1 117.2(4) . . ?
C3 C2 H2 121.4 . . ?
C1 C2 H2 121.4 . . ?
C2 C3 C4 121.8(4) . . ?
C2 C3 H3 119.1 . . ?
C4 C3 H3 119.1 . . ?
C5 C4 C3 121.7(4) . . ?
C5 C4 H4 119.2 . . ?
C3 C4 H4 119.2 . . ?
C4 C5 C6 117.9(4) . . ?
C4 C5 H5 121.1 . . ?
C6 C5 H5 121.1 . . ?
C1 C6 C5 119.2(3) . . ?
C1 C6 C7 106.6(3) . . ?
C5 C6 C7 134.1(3) . . ?
C13 C7 C8 119.8(3) . . ?
C13 C7 C6 133.8(3) . . ?
C8 C7 C6 106.3(3) . . ?
N1 C8 C9 129.9(3) . . ?
N1 C8 C7 108.4(3) . . ?
C9 C8 C7 121.7(3) . . ?
C28 C9 C8 117.9(3) . . ?
C28 C9 C10 120.5(3) . . ?
C8 C9 C10 121.6(3) . . ?
O1 C10 O2 122.8(3) . . ?
O1 C10 C9 124.9(3) . . ?
O2 C10 C9 112.3(3) . . ?
C12 C11 O2 109.9(4) . . ?
C12 C11 H11A 109.7 . . ?
O2 C11 H11A 109.7 . . ?
C12 C11 H11B 109.7 . . ?
O2 C11 H11B 109.7 . . ?
H11A C11 H11B 108.2 . . ?
C11 C12 H12A 109.5 . . ?
C11 C12 H12B 109.5 . . ?
H12A C12 H12B 109.5 . . ?
C11 C12 H12C 109.5 . . ?
H12A C12 H12C 109.5 . . ?
H12B C12 H12C 109.5 . . ?
C27 C13 C7 118.8(3) . . ?
C27 C13 C14 120.4(3) . . ?
C7 C13 C14 120.8(3) . . ?
C15 C14 C19 119.8(3) . . ?
C15 C14 C13 121.3(3) . . ?
C19 C14 C13 118.9(3) . . ?
C14 C15 C16 118.6(4) . . ?
C14 C15 H15 120.7 . . ?
C16 C15 H15 120.7 . . ?
C17 C16 C15 122.0(4) . . ?
C17 C16 Cl1 119.6(3) . . ?
C15 C16 Cl1 118.4(4) . . ?
C16 C17 C18 119.1(4) . . ?
C16 C17 H17 120.4 . . ?
C18 C17 H17 120.4 . . ?
C19 C18 C17 119.5(4) . . ?
C19 C18 H18 120.3 . . ?
C17 C18 H18 120.3 . . ?
C18 C19 C14 120.9(4) . . ?
C18 C19 H19 119.6 . . ?
C14 C19 H19 119.6 . . ?
O3 C20 O4 118.4(4) . . ?
O3 C20 C21 125.8(4) . . ?
O4 C20 C21 115.6(4) . . ?
C20 C21 C22 111.5(4) . . ?
C20 C21 H21A 109.3 . . ?
C22 C21 H21A 109.3 . . ?
C20 C21 H21B 109.3 . . ?
C22 C21 H21B 109.3 . . ?
H21A C21 H21B 108.0 . . ?
C23 C22 C25 110.1(5) . . ?
C23 C22 C24 111.1(6) . . ?
C25 C22 C24 110.4(5) . . ?
C23 C22 C21 111.0(5) . . ?
C25 C22 C21 105.9(4) . . ?
C24 C22 C21 108.2(5) . . ?
C22 C23 H23A 109.5 . . ?
C22 C23 H23B 109.5 . . ?
H23A C23 H23B 109.5 . . ?
C22 C23 H23C 109.5 . . ?
H23A C23 H23C 109.5 . . ?
H23B C23 H23C 109.5 . . ?
C22 C24 H24A 109.5 . . ?
C22 C24 H24B 109.5 . . ?
H24A C24 H24B 109.5 . . ?
C22 C24 H24C 109.5 . . ?
H24A C24 H24C 109.5 . . ?
H24B C24 H24C 109.5 . . ?
C26 C25 C22 121.5(4) . . ?
C26 C25 H25 119.2 . . ?
C22 C25 H25 119.2 . . ?
C25 C26 O4 121.8(3) . . ?
C25 C26 C27 127.9(4) . . ?
O4 C26 C27 110.3(3) . . ?
C13 C27 C28 121.3(3) . . ?
C13 C27 C26 120.3(3) . . ?
C28 C27 C26 118.4(3) . . ?
C9 C28 C27 120.5(3) . . ?
C9 C28 C29 122.4(3) . . ?
C27 C28 C29 116.9(3) . . ?
C34 C29 C30 119.4(3) . . ?
C34 C29 C28 117.7(3) . . ?
C30 C29 C28 122.8(3) . . ?
C31 C30 C29 120.3(4) . . ?
C31 C30 H30 119.8 . . ?
C29 C30 H30 119.8 . . ?
C32 C31 C30 120.6(4) . . ?
C32 C31 H31 119.7 . . ?
C30 C31 H31 119.7 . . ?
C33 C32 C31 118.8(4) . . ?
C33 C32 H32 120.6 . . ?
C31 C32 H32 120.6 . . ?
C32 C33 C34 121.7(4) . . ?
C32 C33 Cl2 119.1(3) . . ?
C34 C33 Cl2 119.2(4) . . ?
C29 C34 C33 119.1(4) . . ?
C29 C34 H34 120.4 . . ?
C33 C34 H34 120.4 . . ?
C8 N1 C1 109.7(3) . . ?
C8 N1 H1 125.1 . . ?
C1 N1 H1 125.1 . . ?
C10 O2 C11 116.7(3) . . ?
C20 O4 C26 120.5(3) . . ?

loop_
_geom_bond_atom_site_label_1
_geom_bond_atom_site_label_2
_geom_bond_distance
_geom_bond_site_symmetry_2
_geom_bond_publ_flag
C1 N1 1.378(5) . ?
C1 C2 1.391(5) . ?
C1 C6 1.403(5) . ?
C2 C3 1.369(6) . ?
C2 H2 0.9300 . ?
C3 C4 1.390(7) . ?
C3 H3 0.9300 . ?
C4 C5 1.377(6) . ?
C4 H4 0.9300 . ?
C5 C6 1.409(5) . ?
C5 H5 0.9300 . ?
C6 C7 1.450(5) . ?
C7 C13 1.392(5) . ?
C7 C8 1.421(5) . ?
C8 N1 1.373(4) . ?
C8 C9 1.400(5) . ?
C9 C28 1.394(5) . ?
C9 C10 1.498(5) . ?
C10 O1 1.190(4) . ?
C10 O2 1.325(4) . ?
C11 C12 1.384(8) . ?
C11 O2 1.452(5) . ?
C11 H11A 0.9700 . ?
C11 H11B 0.9700 . ?
C12 H12A 0.9600 . ?
C12 H12B 0.9600 . ?
C12 H12C 0.9600 . ?
C13 C27 1.392(5) . ?
C13 C14 1.490(5) . ?
C14 C15 1.365(5) . ?
C14 C19 1.394(6) . ?
C15 C16 1.396(6) . ?
C15 H15 0.9300 . ?
C16 C17 1.361(6) . ?
C16 Cl1 1.728(4) . ?
C17 C18 1.387(7) . ?
C17 H17 0.9300 . ?
C18 C19 1.373(6) . ?
C18 H18 0.9300 . ?
C19 H19 0.9300 . ?
C20 O3 1.190(5) . ?
C20 O4 1.362(5) . ?
C20 C21 1.519(7) . ?
C21 C22 1.526(7) . ?
C21 H21A 0.9700 . ?
C21 H21B 0.9700 . ?
C22 C23 1.517(9) . ?
C22 C25 1.518(6) . ?
C22 C24 1.522(8) . ?
C23 H23A 0.9600 . ?
C23 H23B 0.9600 . ?
C23 H23C 0.9600 . ?
C24 H24A 0.9600 . ?
C24 H24B 0.9600 . ?
C24 H24C 0.9600 . ?
C25 C26 1.303(5) . ?
C25 H25 0.9300 . ?
C26 O4 1.410(4) . ?
C26 C27 1.488(5) . ?
C27 C28 1.416(5) . ?
C28 C29 1.503(5) . ?
C29 C34 1.375(5) . ?
C29 C30 1.381(5) . ?
C30 C31 1.374(6) . ?
C30 H30 0.9300 . ?
C31 C32 1.368(6) . ?
C31 H31 0.9300 . ?
C32 C33 1.363(6) . ?
C32 H32 0.9300 . ?
C33 C34 1.383(6) . ?
C33 Cl2 1.736(4) . ?
C34 H34 0.9300 . ?
N1 H1 0.8600 . ?

loop_
_geom_hbond_atom_site_label_D
_geom_hbond_atom_site_label_H
_geom_hbond_atom_site_label_A
_geom_hbond_distance_DH
_geom_hbond_distance_HA
_geom_hbond_distance_DA
_geom_hbond_angle_DHA
_geom_hbond_site_symmetry_A
N1 H1 O2 0.86 2.24 2.720(4) 115.0 .
N1 H1 O3 0.86 2.34 3.016(4) 135.9 2_565
